data_7020580
loop_
_publ_author_name
'Jones, Michael W.'
'Baldwin, Jack E.'
'Cowley, Andrew R.'
'Dilworth, Jonathan R.'
'Karpov, Alexei'
'Smiljanic, Nicolas'
'Thompson, Amber L.'
'Adlington, Robert M.'

_publ_section_title
;
 Synthesis of new bulky bis(pyrazolyl)methane carboxylate
 (heteroscorpionate) ligands and their complexes with iron, manganese and
 nickel.
;
_journal_issue 46
_journal_name_full 'Dalton transactions (Cambridge, England : 2003)'
_journal_page_first 14068
_journal_page_last 14086
_journal_paper_doi 10.1039/c2dt31859h
_journal_volume 41
_journal_year 2012
_chemical_compound_source 'synthesis as described'
_chemical_formula_sum 'C108 H102 Cl12 Fe3 N12 O18'
_chemical_formula_weight 2451.06
_chemical_melting_point ?
_space_group_IT_number 2
_symmetry_cell_setting triclinic
_symmetry_space_group_name_Hall '-P 1'
_symmetry_space_group_name_H-M 'P -1'
_atom_sites_solution_hydrogens geom
_atom_sites_solution_primary direct
_audit_creation_date 11-06-20
_audit_creation_method CRYSTALS_ver_14.23
_cell_angle_alpha 65.7920(5)
_cell_angle_beta 83.7864(4)
_cell_angle_gamma 86.3306(5)
_cell_formula_units_Z 1
_cell_length_a 12.0788(2)
_cell_length_b 14.7551(2)
_cell_length_c 17.4330(2)
_cell_measurement_reflns_used 48417
_cell_measurement_temperature 150
_cell_measurement_theta_max 28
_cell_measurement_theta_min 5
_cell_volume 2816.45(7)
_diffrn_ambient_temperature 150
_diffrn_measured_fraction_theta_full 0.999
_diffrn_measured_fraction_theta_max 0.999
_diffrn_measurement_device Area
_diffrn_measurement_device_type 'Nonius KappaCCD'
_diffrn_measurement_method \w
_diffrn_radiation_monochromator graphite
_diffrn_radiation_type 'Mo K\a'
_diffrn_radiation_wavelength 0.71073
_diffrn_reflns_av_R_equivalents 0.038
_diffrn_reflns_limit_h_max 15
_diffrn_reflns_limit_h_min -14
_diffrn_reflns_limit_k_max 19
_diffrn_reflns_limit_k_min -19
_diffrn_reflns_limit_l_max 22
_diffrn_reflns_limit_l_min -21
_diffrn_reflns_number 48417
_diffrn_reflns_theta_full 27.485
_diffrn_reflns_theta_max 27.485
_diffrn_reflns_theta_min 5.141
_diffrn_standards_decay_% 0.00
_diffrn_standards_interval_count 0
_diffrn_standards_interval_time 0
_diffrn_standards_number 0
_exptl_absorpt_coefficient_mu 0.736
_exptl_absorpt_correction_T_max 0.94
_exptl_absorpt_correction_T_min 0.83
_exptl_absorpt_correction_type multi-scan
_exptl_absorpt_process_details 'Denzo/Scalepack (Otwinowski & Minor, 1996)'
_exptl_crystal_colour ' yellow '
_exptl_crystal_density_diffrn 1.445
_exptl_crystal_density_meas ?
_exptl_crystal_description ' prism '
_exptl_crystal_F_000 1262
_exptl_crystal_size_max 0.26
_exptl_crystal_size_mid 0.12
_exptl_crystal_size_min 0.08
_refine_diff_density_max 1.57
_refine_diff_density_min -1.45
_refine_ls_extinction_method None
_refine_ls_goodness_of_fit_ref 1.0486
_refine_ls_hydrogen_treatment mixed
_refine_ls_matrix_type full
_refine_ls_number_parameters 699
_refine_ls_number_reflns 8626
_refine_ls_number_restraints 0
_refine_ls_R_factor_all 0.0878
_refine_ls_R_factor_gt 0.0621
_refine_ls_shift/su_max 0.021924
_refine_ls_structure_factor_coef F
_refine_ls_weighting_details
;
Method, part 1, Chebychev polynomial, (Watkin, 1994, Prince, 1982)
[weight] = 1.0/[A~0~*T~0~(x)+A~1~*T~1~(x) ... +A~n-1~]*T~n-1~(x)]
where A~i~ are the Chebychev coefficients listed below and x= Fcalc/Fmax
Method = Robust Weighting (Prince, 1982)
W = [weight] * [1-(deltaF/6*sigmaF)^2^]^2^
A~i~ are:
1.22 0.858 0.714
;
_refine_ls_weighting_scheme calc
_refine_ls_wR_factor_all 0.0947
_refine_ls_wR_factor_gt 0.0747
_refine_ls_wR_factor_ref 0.0747
_reflns_limit_h_max 15
_reflns_limit_h_min -15
_reflns_limit_k_max 19
_reflns_limit_k_min -17
_reflns_limit_l_max 22
_reflns_limit_l_min 0
_reflns_number_gt 8626
_reflns_number_total 12808
_reflns_threshold_expression I>3.00u(I)
_oxford_structure_analysis_title arc1364
_cod_data_source_file c2dt31859h.txt
_cod_data_source_block 19
_cod_depositor_comments
;
The following automatic conversions were performed:

'_chemical_melting_point' value 'not measured' was changed to '?' -
the value is undefined or not given.

'_symmetry_cell_setting' value
'Triclinic' changed to 'triclinic' according to
/home/saulius/struct/CIF-dictionaries/cif_core.dic dictionary named
'cif_core.dic' version 2.4.2 from 2011-04-26.

Automatic conversion script
Id: cif_fix_values 1891 2012-01-12 08:04:46Z andrius 

The following automatic conversions were performed:

'_exptl_crystal_density_meas' value 'not measured' was changed to '?'
- the value is perceived as not measured.

Automatic conversion script
Id: cif_fix_values 3008 2015-01-20 13:52:24Z robertas 
;
_cod_original_sg_symbol_H-M 'P -1 '
_cod_original_formula_sum ' C108 H102 Cl12 Fe3 N12 O18 '
_cod_database_code 7020580

loop_
_symmetry_equiv_pos_as_xyz
x,y,z
-x,-y,-z

loop_
_atom_site_label
_atom_site_type_symbol
_atom_site_fract_x
_atom_site_fract_y
_atom_site_fract_z
_atom_site_U_iso_or_equiv
_atom_site_occupancy
_atom_site_adp_type
_atom_site_refinement_flags_posn
_atom_site_attached_hydrogens
Fe1 Fe 0.0000 0.5000 0.5000 0.0185 1.0000 Uani S .
C1 C 0.1818(2) 0.6155(2) 0.36319(19) 0.0195 1.0000 Uani . .
C2 C 0.1562(3) 0.6619(2) 0.42842(19) 0.0205 1.0000 Uani . .
O1 O 0.07874(18) 0.62585(16) 0.48634(14) 0.0221 1.0000 Uani . .
O2 O 0.2141(2) 0.73376(17) 0.41735(15) 0.0281 1.0000 Uani . .
N1 N 0.2223(2) 0.51282(19) 0.40008(16) 0.0201 1.0000 Uani . .
N2 N 0.1584(2) 0.44350(19) 0.46465(16) 0.0198 1.0000 Uani . .
C3 C 0.2068(3) 0.3550(2) 0.4750(2) 0.0226 1.0000 Uani . .
C4 C 0.2998(3) 0.3687(2) 0.4161(2) 0.0272 1.0000 Uani . .
C5 C 0.3083(3) 0.4693(2) 0.3689(2) 0.0233 1.0000 Uani . .
C6 C 0.1631(3) 0.2628(2) 0.5444(2) 0.0251 1.0000 Uani . .
C7 C 0.1575(3) 0.2528(3) 0.6276(2) 0.0313 1.0000 Uani . .
C8 C 0.1147(4) 0.1684(3) 0.6946(2) 0.0375 1.0000 Uani . .
C9 C 0.0762(4) 0.0933(3) 0.6773(2) 0.0386 1.0000 Uani . .
C10 C 0.0826(3) 0.1001(3) 0.5952(3) 0.0352 1.0000 Uani . .
C11 C 0.1254(3) 0.1851(2) 0.5284(2) 0.0264 1.0000 Uani . .
O3 O 0.1323(2) 0.19882(18) 0.44549(16) 0.0341 1.0000 Uani . .
C12 C 0.1151(3) 0.1143(3) 0.4282(3) 0.0371 1.0000 Uani . .
C13 C 0.3859(3) 0.5261(2) 0.2957(2) 0.0252 1.0000 Uani . .
C14 C 0.4023(3) 0.4995(3) 0.2273(2) 0.0283 1.0000 Uani . .
C15 C 0.4764(3) 0.5492(3) 0.1579(2) 0.0347 1.0000 Uani . .
C16 C 0.5344(3) 0.6283(3) 0.1567(2) 0.0370 1.0000 Uani . .
C17 C 0.5224(3) 0.6551(3) 0.2248(2) 0.0338 1.0000 Uani . .
C18 C 0.4486(3) 0.6039(2) 0.2949(2) 0.0267 1.0000 Uani . .
O4 O 0.4324(2) 0.62267(19) 0.36579(17) 0.0322 1.0000 Uani . .
C19 C 0.4919(4) 0.7035(3) 0.3657(3) 0.0467 1.0000 Uani . .
N3 N 0.0854(2) 0.62399(19) 0.31701(16) 0.0212 1.0000 Uani . .
N4 N -0.0055(2) 0.56601(19) 0.35677(16) 0.0213 1.0000 Uani . .
C20 C -0.0670(3) 0.5742(2) 0.2940(2) 0.0234 1.0000 Uani . .
C21 C -0.0148(3) 0.6378(2) 0.2153(2) 0.0273 1.0000 Uani . .
C22 C 0.0818(3) 0.6678(2) 0.2316(2) 0.0253 1.0000 Uani . .
C23 C -0.1718(3) 0.5205(2) 0.3103(2) 0.0258 1.0000 Uani . .
C24 C -0.2406(3) 0.5003(3) 0.3846(2) 0.0277 1.0000 Uani . .
C25 C -0.3368(3) 0.4460(3) 0.4035(2) 0.0325 1.0000 Uani . .
C26 C -0.3645(3) 0.4095(3) 0.3466(3) 0.0357 1.0000 Uani . .
C27 C -0.2997(3) 0.4296(3) 0.2712(3) 0.0358 1.0000 Uani . .
C28 C -0.2053(3) 0.4858(3) 0.2517(2) 0.0287 1.0000 Uani . .
O5 O -0.1379(2) 0.5096(2) 0.17847(17) 0.0388 1.0000 Uani . .
C29 C -0.1746(4) 0.4843(3) 0.1147(3) 0.0450 1.0000 Uani . .
C30 C 0.1697(3) 0.7340(2) 0.1740(2) 0.0272 1.0000 Uani . .
C31 C 0.2069(4) 0.8136(3) 0.1874(2) 0.0340 1.0000 Uani . .
C32 C 0.2909(4) 0.8738(3) 0.1333(3) 0.0433 1.0000 Uani . .
C33 C 0.3365(4) 0.8553(3) 0.0648(2) 0.0417 1.0000 Uani . .
C34 C 0.3005(3) 0.7775(3) 0.0489(2) 0.0366 1.0000 Uani . .
C35 C 0.2176(3) 0.7167(3) 0.1037(2) 0.0308 1.0000 Uani . .
O6 O 0.1776(3) 0.6370(2) 0.09567(17) 0.0420 1.0000 Uani . .
C36 C 0.2264(4) 0.6138(3) 0.0272(3) 0.0438 1.0000 Uani . .
N5 N 0.1266(3) 0.7585(2) 0.60899(18) 0.0272 1.0000 Uani . .
N6 N 0.2047(2) 0.7888(2) 0.54305(19) 0.0274 1.0000 Uani . .
C37 C 0.2808(3) 0.8390(2) 0.5592(2) 0.0275 1.0000 Uani . .
C38 C 0.2498(3) 0.8414(3) 0.6372(2) 0.0293 1.0000 Uani . .
C39 C 0.1502(3) 0.7896(3) 0.6682(2) 0.0291 1.0000 Uani . .
C40 C 0.3824(3) 0.8761(2) 0.5016(2) 0.0290 1.0000 Uani . .
C41 C 0.4848(3) 0.8632(3) 0.5350(3) 0.0366 1.0000 Uani . .
C42 C 0.5822(3) 0.8915(3) 0.4822(3) 0.0429 1.0000 Uani . .
C43 C 0.5763(3) 0.9342(3) 0.3954(3) 0.0462 1.0000 Uani . .
C44 C 0.4744(4) 0.9518(3) 0.3607(3) 0.0407 1.0000 Uani . .
C45 C 0.3768(3) 0.9231(3) 0.4138(2) 0.0309 1.0000 Uani . .
O7 O 0.2721(2) 0.93809(19) 0.38826(16) 0.0339 1.0000 Uani . .
C46 C 0.2611(4) 0.9651(3) 0.3008(3) 0.0475 1.0000 Uani . .
C47 C 0.0802(3) 0.7708(3) 0.7466(2) 0.0322 1.0000 Uani . .
C48 C 0.1052(4) 0.8164(3) 0.7991(3) 0.0416 1.0000 Uani . .
C49 C 0.0418(5) 0.8008(5) 0.8739(3) 0.0597 1.0000 Uani . .
C50 C -0.0497(5) 0.7398(5) 0.8974(3) 0.0635 1.0000 Uani . .
C51 C -0.0764(4) 0.6923(4) 0.8480(3) 0.0487 1.0000 Uani . .
C52 C -0.0112(3) 0.7073(3) 0.7729(2) 0.0369 1.0000 Uani . .
O8 O -0.0315(2) 0.6640(2) 0.72022(17) 0.0367 1.0000 Uani . .
C53 C -0.1197(3) 0.5943(3) 0.7459(3) 0.0457 1.0000 Uani . .
Fe2 Fe 0.43883(4) 0.24646(4) 0.15186(3) 0.0286 1.0000 Uani . .
Cl1 Cl 0.37617(11) 0.38641(8) 0.05871(7) 0.0504 1.0000 Uani . .
Cl2 Cl 0.61361(9) 0.26025(12) 0.16765(8) 0.0611 1.0000 Uani . .
Cl3 Cl 0.42330(12) 0.12906(9) 0.10798(8) 0.0565 1.0000 Uani . .
Cl4 Cl 0.34595(8) 0.21295(7) 0.27547(6) 0.0391 1.0000 Uani . .
C54 C 0.2948(12) 0.1122(8) 0.9158(8) 0.1802 1.0000 Uani . .
Cl5 Cl 0.3568(3) 0.0739(2) 0.8479(2) 0.1567 1.0000 Uani . .
Cl6 Cl 0.2180(2) 0.2122(2) 0.8952(2) 0.1442 1.0000 Uani . .
O9 O 0.9762(6) 0.0131(5) 0.9248(7) 0.1784 1.0000 Uani . 2
H1 H 0.075(4) 0.725(3) 0.612(3) 0.026(10) 1.0000 Uiso . .
H2 H 0.211(4) 0.775(4) 0.497(3) 0.047(13) 1.0000 Uiso . .
H11 H 0.2439 0.6546 0.3228 0.0236 1.0000 Uiso . .
H41 H 0.3504 0.3154 0.4097 0.0327 1.0000 Uiso . .
H71 H 0.1850 0.3077 0.6397 0.0366 1.0000 Uiso . .
H81 H 0.1119 0.1623 0.7541 0.0422 1.0000 Uiso . .
H91 H 0.0433 0.0332 0.7246 0.0419 1.0000 Uiso . .
H101 H 0.0567 0.0441 0.5839 0.0396 1.0000 Uiso . .
H121 H 0.1223 0.1342 0.3658 0.0468 1.0000 Uiso . .
H122 H 0.1720 0.0614 0.4546 0.0468 1.0000 Uiso . .
H123 H 0.0388 0.0884 0.4522 0.0468 1.0000 Uiso . .
H141 H 0.3596 0.4431 0.2282 0.0343 1.0000 Uiso . .
H151 H 0.4878 0.5286 0.1096 0.0416 1.0000 Uiso . .
H161 H 0.5856 0.6665 0.1059 0.0419 1.0000 Uiso . .
H171 H 0.5664 0.7108 0.2237 0.0387 1.0000 Uiso . .
H191 H 0.4733 0.7097 0.4207 0.0597 1.0000 Uiso . .
H192 H 0.5738 0.6907 0.3580 0.0597 1.0000 Uiso . .
H193 H 0.4702 0.7665 0.3184 0.0597 1.0000 Uiso . .
H211 H -0.0428 0.6571 0.1586 0.0327 1.0000 Uiso . .
H241 H -0.2198 0.5260 0.4259 0.0329 1.0000 Uiso . .
H251 H -0.3852 0.4335 0.4570 0.0376 1.0000 Uiso . .
H261 H -0.4321 0.3681 0.3601 0.0424 1.0000 Uiso . .
H271 H -0.3213 0.4033 0.2305 0.0459 1.0000 Uiso . .
H291 H -0.1182 0.5055 0.0646 0.0587 1.0000 Uiso . .
H292 H -0.2475 0.5188 0.0974 0.0587 1.0000 Uiso . .
H293 H -0.1840 0.4107 0.1375 0.0587 1.0000 Uiso . .
H311 H 0.1728 0.8273 0.2365 0.0409 1.0000 Uiso . .
H321 H 0.3181 0.9300 0.1437 0.0507 1.0000 Uiso . .
H331 H 0.3968 0.8988 0.0258 0.0467 1.0000 Uiso . .
H341 H 0.3339 0.7656 -0.0013 0.0420 1.0000 Uiso . .
H361 H 0.1898 0.5542 0.0284 0.0559 1.0000 Uiso . .
H362 H 0.2156 0.6716 -0.0275 0.0559 1.0000 Uiso . .
H363 H 0.3078 0.5993 0.0328 0.0559 1.0000 Uiso . .
H381 H 0.2906 0.8739 0.6658 0.0367 1.0000 Uiso . .
H411 H 0.4881 0.8332 0.5977 0.0452 1.0000 Uiso . .
H421 H 0.6558 0.8813 0.5062 0.0525 1.0000 Uiso . .
H431 H 0.6466 0.9527 0.3570 0.0569 1.0000 Uiso . .
H441 H 0.4715 0.9848 0.2980 0.0501 1.0000 Uiso . .
H461 H 0.1804 0.9738 0.2907 0.0568 1.0000 Uiso . .
H462 H 0.3001 1.0289 0.2664 0.0568 1.0000 Uiso . .
H463 H 0.2951 0.9116 0.2840 0.0568 1.0000 Uiso . .
H481 H 0.1704 0.8612 0.7818 0.0524 1.0000 Uiso . .
H491 H 0.0615 0.8330 0.9109 0.0766 1.0000 Uiso . .
H501 H -0.0971 0.7300 0.9508 0.0759 1.0000 Uiso . .
H511 H -0.1419 0.6477 0.8661 0.0554 1.0000 Uiso . .
H531 H -0.1247 0.5689 0.7013 0.0533 1.0000 Uiso . .
H532 H -0.1918 0.6279 0.7541 0.0533 1.0000 Uiso . .
H533 H -0.1042 0.5375 0.8001 0.0533 1.0000 Uiso . .
H541 H 0.3553 0.1193 0.9477 0.1780 1.0000 Uiso . .
H542 H 0.2455 0.0566 0.9542 0.1780 1.0000 Uiso . .

loop_
_atom_site_aniso_label
_atom_site_aniso_U_11
_atom_site_aniso_U_22
_atom_site_aniso_U_33
_atom_site_aniso_U_23
_atom_site_aniso_U_13
_atom_site_aniso_U_12
Fe1 0.0187(3) 0.0187(3) 0.0192(3) -0.0091(2) 0.0005(2) -0.0018(2)
C1 0.0199(14) 0.0184(14) 0.0207(14) -0.0087(11) 0.0000(11) -0.0015(11)
C2 0.0226(14) 0.0190(14) 0.0205(14) -0.0082(12) -0.0046(11) 0.0006(11)
O1 0.0233(11) 0.0213(10) 0.0224(11) -0.0101(9) 0.0010(8) -0.0023(8)
O2 0.0306(12) 0.0256(11) 0.0311(12) -0.0148(10) 0.0036(10) -0.0090(9)
N1 0.0199(12) 0.0184(12) 0.0215(12) -0.0082(10) 0.0021(10) -0.0034(10)
N2 0.0213(12) 0.0183(12) 0.0180(12) -0.0060(10) 0.0015(10) -0.0028(10)
C3 0.0211(14) 0.0212(15) 0.0263(15) -0.0108(12) 0.0001(12) -0.0020(11)
C4 0.0237(16) 0.0217(15) 0.0363(18) -0.0137(14) 0.0042(13) -0.0007(12)
C5 0.0199(14) 0.0232(15) 0.0297(16) -0.0144(13) 0.0013(12) -0.0020(12)
C6 0.0214(15) 0.0200(15) 0.0323(17) -0.0099(13) -0.0007(13) 0.0035(12)
C7 0.0349(18) 0.0240(16) 0.0326(18) -0.0105(14) 0.0011(14) 0.0017(14)
C8 0.048(2) 0.0294(18) 0.0282(18) -0.0067(15) 0.0028(16) 0.0025(16)
C9 0.044(2) 0.0281(18) 0.0328(19) -0.0026(15) 0.0024(16) -0.0018(16)
C10 0.038(2) 0.0217(16) 0.040(2) -0.0050(15) -0.0028(16) -0.0057(14)
C11 0.0231(15) 0.0223(15) 0.0313(17) -0.0090(13) -0.0007(13) 0.0005(12)
O3 0.0463(15) 0.0255(12) 0.0324(13) -0.0134(10) 0.0001(11) -0.0093(11)
C12 0.041(2) 0.0296(18) 0.046(2) -0.0207(17) -0.0033(17) -0.0035(15)
C13 0.0233(15) 0.0238(15) 0.0273(16) -0.0102(13) 0.0027(12) -0.0011(12)
C14 0.0242(16) 0.0296(17) 0.0318(17) -0.0144(14) 0.0025(13) -0.0015(13)
C15 0.0297(18) 0.043(2) 0.0316(18) -0.0160(16) 0.0027(14) -0.0010(15)
C16 0.0338(19) 0.037(2) 0.0342(19) -0.0105(16) 0.0101(15) -0.0060(15)
C17 0.0307(18) 0.0269(17) 0.039(2) -0.0104(15) 0.0074(15) -0.0070(14)
C18 0.0248(16) 0.0234(15) 0.0309(17) -0.0116(13) 0.0041(13) -0.0011(13)
O4 0.0304(13) 0.0323(13) 0.0400(14) -0.0221(11) 0.0070(10) -0.0099(10)
C19 0.045(2) 0.045(2) 0.060(3) -0.032(2) 0.011(2) -0.0200(19)
N3 0.0227(13) 0.0205(12) 0.0199(12) -0.0077(10) 0.0005(10) -0.0044(10)
N4 0.0206(12) 0.0229(13) 0.0218(13) -0.0106(10) -0.0010(10) -0.0023(10)
C20 0.0247(15) 0.0239(15) 0.0237(15) -0.0114(12) -0.0032(12) -0.0016(12)
C21 0.0352(18) 0.0251(16) 0.0214(15) -0.0080(13) -0.0060(13) -0.0023(13)
C22 0.0346(17) 0.0224(15) 0.0202(15) -0.0099(12) -0.0013(13) -0.0034(13)
C23 0.0261(16) 0.0222(15) 0.0316(17) -0.0116(13) -0.0106(13) 0.0013(12)
C24 0.0269(16) 0.0273(16) 0.0282(16) -0.0095(14) -0.0069(13) 0.0008(13)
C25 0.0254(17) 0.0321(18) 0.0365(19) -0.0096(15) -0.0061(14) -0.0007(14)
C26 0.0297(18) 0.0279(17) 0.048(2) -0.0117(16) -0.0138(16) -0.0028(14)
C27 0.0346(19) 0.0332(19) 0.047(2) -0.0204(17) -0.0179(16) 0.0008(15)
C28 0.0302(17) 0.0270(16) 0.0310(17) -0.0131(14) -0.0099(14) 0.0052(13)
O5 0.0412(15) 0.0532(17) 0.0334(14) -0.0272(13) -0.0084(11) -0.0048(12)
C29 0.059(3) 0.052(2) 0.036(2) -0.0267(19) -0.0199(19) 0.003(2)
C30 0.0344(18) 0.0244(16) 0.0205(15) -0.0067(12) -0.0004(13) -0.0044(13)
C31 0.051(2) 0.0272(17) 0.0239(16) -0.0107(14) 0.0030(15) -0.0107(16)
C32 0.059(3) 0.0328(19) 0.035(2) -0.0101(16) 0.0047(18) -0.0217(18)
C33 0.052(2) 0.035(2) 0.0295(19) -0.0057(16) 0.0075(17) -0.0144(18)
C34 0.046(2) 0.037(2) 0.0218(16) -0.0090(15) 0.0062(15) -0.0043(16)
C35 0.0412(19) 0.0256(16) 0.0228(16) -0.0074(13) 0.0007(14) -0.0047(14)
O6 0.0617(18) 0.0380(14) 0.0316(14) -0.0216(12) 0.0123(13) -0.0150(13)
C36 0.063(3) 0.046(2) 0.0310(19) -0.0256(18) 0.0026(18) -0.003(2)
N5 0.0283(15) 0.0265(14) 0.0302(15) -0.0143(12) -0.0021(12) -0.0062(12)
N6 0.0318(15) 0.0265(14) 0.0270(14) -0.0137(12) -0.0009(12) -0.0050(11)
C37 0.0284(17) 0.0224(15) 0.0342(18) -0.0132(14) -0.0055(14) -0.0014(13)
C38 0.0319(18) 0.0300(17) 0.0299(17) -0.0154(14) -0.0044(14) -0.0030(14)
C39 0.0301(17) 0.0283(17) 0.0317(18) -0.0146(14) -0.0053(14) 0.0011(13)
C40 0.0311(17) 0.0208(15) 0.0372(18) -0.0144(14) 0.0004(14) -0.0030(13)
C41 0.0298(18) 0.0292(18) 0.054(2) -0.0199(17) -0.0046(16) -0.0006(14)
C42 0.0280(19) 0.0325(19) 0.071(3) -0.024(2) -0.0006(18) -0.0022(15)
C43 0.035(2) 0.033(2) 0.075(3) -0.030(2) 0.017(2) -0.0110(16)
C44 0.047(2) 0.0288(18) 0.050(2) -0.0220(17) 0.0143(18) -0.0114(16)
C45 0.0371(19) 0.0228(16) 0.0385(19) -0.0191(15) 0.0042(15) -0.0073(14)
O7 0.0395(14) 0.0334(13) 0.0295(13) -0.0125(11) -0.0029(10) -0.0075(11)
C46 0.070(3) 0.045(2) 0.0274(19) -0.0114(17) -0.0048(19) -0.020(2)
C47 0.0305(18) 0.0357(18) 0.0294(17) -0.0122(15) -0.0040(14) 0.0014(14)
C48 0.041(2) 0.052(2) 0.037(2) -0.0244(19) -0.0028(17) -0.0017(18)
C49 0.062(3) 0.083(4) 0.046(3) -0.040(3) 0.003(2) -0.004(3)
C50 0.063(3) 0.085(4) 0.041(3) -0.029(3) 0.015(2) -0.008(3)
C51 0.040(2) 0.056(3) 0.042(2) -0.014(2) 0.0037(18) -0.003(2)
C52 0.0339(19) 0.039(2) 0.0333(19) -0.0096(16) -0.0044(15) 0.0013(15)
O8 0.0320(13) 0.0384(14) 0.0364(14) -0.0106(12) -0.0027(11) -0.0099(11)
C53 0.0292(19) 0.035(2) 0.069(3) -0.018(2) 0.0051(19) -0.0084(16)
Fe2 0.0304(3) 0.0298(3) 0.0253(2) -0.0114(2) 0.00191(19) -0.0038(2)
Cl1 0.0665(7) 0.0397(5) 0.0336(5) -0.0055(4) -0.0005(5) 0.0073(5)
Cl2 0.0350(5) 0.1031(10) 0.0470(6) -0.0312(6) -0.0021(4) -0.0125(6)
Cl3 0.0832(8) 0.0452(6) 0.0492(6) -0.0302(5) 0.0179(6) -0.0216(6)
Cl4 0.0455(5) 0.0391(5) 0.0296(4) -0.0136(4) 0.0081(4) -0.0023(4)
C54 0.193(12) 0.106(7) 0.146(10) 0.012(7) 0.087(9) 0.059(8)
Cl5 0.177(3) 0.114(2) 0.152(3) -0.0403(19) 0.025(2) 0.0173(19)
Cl6 0.1057(18) 0.1081(18) 0.189(3) -0.0331(19) -0.0068(18) 0.0026(14)
O9 0.116(5) 0.081(4) 0.233(9) 0.044(5) -0.035(6) 0.014(4)

loop_
_atom_type_symbol
_atom_type_scat_dispersion_real
_atom_type_scat_dispersion_imag
_atom_type_scat_Cromer_Mann_a1
_atom_type_scat_Cromer_Mann_b1
_atom_type_scat_Cromer_Mann_a2
_atom_type_scat_Cromer_Mann_b2
_atom_type_scat_Cromer_Mann_a3
_atom_type_scat_Cromer_Mann_b3
_atom_type_scat_Cromer_Mann_a4
_atom_type_scat_Cromer_Mann_b4
_atom_type_scat_Cromer_Mann_c
_atom_type_scat_source
'C ' 0.0033 0.0016 2.3100 20.8439 1.0200 10.2075 1.5886 0.5687 0.8650 51.6512 0.2156 International_Tables_Vol_IV_Table_2.2B
'H ' 0.0000 0.0000 0.4930 10.5109 0.3229 26.1257 0.1402 3.1424 0.0408 57.7998 0.0030 International_Tables_Vol_IV_Table_2.2B
'Cl ' 0.1484 0.1585 11.4604 0.0104 7.1964 1.1662 6.2556 18.5194 1.6455 47.7784 -9.5574 International_Tables_Vol_IV_Table_2.2B
'Fe ' 0.3463 0.8444 11.7695 4.7611 7.3573 0.3072 3.5222 15.3535 2.3045 76.8805 1.0369 International_Tables_Vol_IV_Table_2.2B
'N ' 0.0061 0.0033 12.2126 0.0057 3.1322 9.8933 2.0125 28.9975 1.1663 0.5826 -11.5290 International_Tables_Vol_IV_Table_2.2B
'O ' 0.0106 0.0060 3.0485 13.2771 2.2868 5.7011 1.5463 0.3239 0.8670 32.9089 0.2508 International_Tables_Vol_IV_Table_2.2B

loop_
_geom_angle_atom_site_label_1
_geom_angle_site_symmetry_1
_geom_angle_atom_site_label_2
_geom_angle_atom_site_label_3
_geom_angle_site_symmetry_3
_geom_angle
_geom_angle_publ_flag
O1 . Fe1 O1 2_566 179.994 yes
O1 . Fe1 N2 . 88.78(9) yes
O1 2_566 Fe1 N2 . 91.22(9) yes
O1 . Fe1 N2 2_566 91.22(9) yes
O1 2_566 Fe1 N2 2_566 88.78(9) yes
N2 . Fe1 N2 2_566 179.995 yes
O1 . Fe1 N4 . 88.29(9) yes
O1 2_566 Fe1 N4 . 91.71(9) yes
N2 . Fe1 N4 . 80.50(9) yes
N2 2_566 Fe1 N4 . 99.50(9) yes
O1 . Fe1 N4 2_566 91.71(9) yes
O1 2_566 Fe1 N4 2_566 88.29(9) yes
N2 . Fe1 N4 2_566 99.50(9) yes
N2 2_566 Fe1 N4 2_566 80.50(9) yes
N4 . Fe1 N4 2_566 179.995 yes
C2 . C1 N1 . 113.3(2) yes
C2 . C1 N3 . 111.0(2) yes
N1 . C1 N3 . 110.7(2) yes
C2 . C1 H11 . 106.137 no
N1 . C1 H11 . 106.380 no
N3 . C1 H11 . 108.989 no
C1 . C2 O1 . 118.4(3) yes
C1 . C2 O2 . 115.6(3) yes
O1 . C2 O2 . 125.9(3) yes
Fe1 . O1 C2 . 120.33(19) yes
C1 . N1 N2 . 119.3(2) yes
C1 . N1 C5 . 127.9(3) yes
N2 . N1 C5 . 111.6(2) yes
Fe1 . N2 N1 . 114.74(18) yes
Fe1 . N2 C3 . 138.1(2) yes
N1 . N2 C3 . 105.5(2) yes
N2 . C3 C4 . 109.9(3) yes
N2 . C3 C6 . 120.0(3) yes
C4 . C3 C6 . 130.0(3) yes
C3 . C4 C5 . 107.0(3) yes
C3 . C4 H41 . 126.513 no
C5 . C4 H41 . 126.513 no
N1 . C5 C4 . 106.0(3) yes
N1 . C5 C13 . 123.0(3) yes
C4 . C5 C13 . 130.9(3) yes
C3 . C6 C7 . 119.9(3) yes
C3 . C6 C11 . 121.5(3) yes
C7 . C6 C11 . 118.6(3) yes
C6 . C7 C8 . 121.8(3) yes
C6 . C7 H71 . 119.107 no
C8 . C7 H71 . 119.107 no
C7 . C8 C9 . 118.7(4) yes
C7 . C8 H81 . 120.664 no
C9 . C8 H81 . 120.664 no
C8 . C9 C10 . 121.0(3) yes
C8 . C9 H91 . 119.514 no
C10 . C9 H91 . 119.514 no
C9 . C10 C11 . 119.9(3) yes
C9 . C10 H101 . 120.029 no
C11 . C10 H101 . 120.029 no
C6 . C11 C10 . 120.0(3) yes
C6 . C11 O3 . 116.2(3) yes
C10 . C11 O3 . 123.7(3) yes
C11 . O3 C12 . 117.4(3) yes
O3 . C12 H121 . 109.467 no
O3 . C12 H122 . 109.467 no
H121 . C12 H122 . 109.475 no
O3 . C12 H123 . 109.467 no
H121 . C12 H123 . 109.475 no
H122 . C12 H123 . 109.476 no
C5 . C13 C14 . 119.6(3) yes
C5 . C13 C18 . 121.6(3) yes
C14 . C13 C18 . 118.8(3) yes
C13 . C14 C15 . 121.6(3) yes
C13 . C14 H141 . 119.177 no
C15 . C14 H141 . 119.178 no
C14 . C15 C16 . 118.8(3) yes
C14 . C15 H151 . 120.591 no
C16 . C15 H151 . 120.591 no
C15 . C16 C17 . 121.0(3) yes
C15 . C16 H161 . 119.494 no
C17 . C16 H161 . 119.495 no
C16 . C17 C18 . 119.8(3) yes
C16 . C17 H171 . 120.089 no
C18 . C17 H171 . 120.089 no
C13 . C18 C17 . 119.8(3) yes
C13 . C18 O4 . 115.7(3) yes
C17 . C18 O4 . 124.5(3) yes
C18 . O4 C19 . 117.0(3) yes
O4 . C19 H191 . 109.466 no
O4 . C19 H192 . 109.467 no
H191 . C19 H192 . 109.475 no
O4 . C19 H193 . 109.467 no
H191 . C19 H193 . 109.475 no
H192 . C19 H193 . 109.476 no
C1 . N3 N4 . 119.8(2) yes
C1 . N3 C22 . 126.6(3) yes
N4 . N3 C22 . 112.0(3) yes
Fe1 . N4 N3 . 110.74(18) yes
Fe1 . N4 C20 . 144.2(2) yes
N3 . N4 C20 . 105.0(2) yes
N4 . C20 C21 . 110.1(3) yes
N4 . C20 C23 . 122.2(3) yes
C21 . C20 C23 . 127.7(3) yes
C20 . C21 C22 . 106.6(3) yes
C20 . C21 H211 . 126.699 no
C22 . C21 H211 . 126.699 no
N3 . C22 C21 . 106.4(3) yes
N3 . C22 C30 . 122.8(3) yes
C21 . C22 C30 . 130.8(3) yes
C20 . C23 C24 . 121.1(3) yes
C20 . C23 C28 . 121.4(3) yes
C24 . C23 C28 . 117.5(3) yes
C23 . C24 C25 . 122.5(3) yes
C23 . C24 H241 . 118.754 no
C25 . C24 H241 . 118.754 no
C24 . C25 C26 . 118.5(3) yes
C24 . C25 H251 . 120.754 no
C26 . C25 H251 . 120.754 no
C25 . C26 C27 . 120.9(3) yes
C25 . C26 H261 . 119.574 no
C27 . C26 H261 . 119.573 no
C26 . C27 C28 . 120.4(3) yes
C26 . C27 H271 . 119.803 no
C28 . C27 H271 . 119.803 no
C23 . C28 C27 . 120.2(3) yes
C23 . C28 O5 . 115.9(3) yes
C27 . C28 O5 . 123.9(3) yes
C28 . O5 C29 . 117.4(3) yes
O5 . C29 H291 . 109.467 no
O5 . C29 H292 . 109.467 no
H291 . C29 H292 . 109.475 no
O5 . C29 H293 . 109.467 no
H291 . C29 H293 . 109.475 no
H292 . C29 H293 . 109.476 no
C22 . C30 C31 . 121.6(3) yes
C22 . C30 C35 . 119.4(3) yes
C31 . C30 C35 . 118.9(3) yes
C30 . C31 C32 . 120.7(3) yes
C30 . C31 H311 . 119.658 no
C32 . C31 H311 . 119.658 no
C31 . C32 C33 . 119.3(4) yes
C31 . C32 H321 . 120.343 no
C33 . C32 H321 . 120.343 no
C32 . C33 C34 . 121.5(3) yes
C32 . C33 H331 . 119.256 no
C34 . C33 H331 . 119.257 no
C33 . C34 C35 . 119.1(3) yes
C33 . C34 H341 . 120.446 no
C35 . C34 H341 . 120.446 no
C30 . C35 C34 . 120.5(3) yes
C30 . C35 O6 . 115.2(3) yes
C34 . C35 O6 . 124.3(3) yes
C35 . O6 C36 . 117.5(3) yes
O6 . C36 H361 . 109.467 no
O6 . C36 H362 . 109.467 no
H361 . C36 H362 . 109.476 no
O6 . C36 H363 . 109.467 no
H361 . C36 H363 . 109.475 no
H362 . C36 H363 . 109.476 no
N6 . N5 C39 . 110.4(3) yes
N6 . N5 H1 . 123(3) no
C39 . N5 H1 . 127(3) no
N5 . N6 C37 . 108.3(3) yes
N5 . N6 H2 . 128(3) no
C37 . N6 H2 . 123(3) no
N6 . C37 C38 . 108.6(3) yes
N6 . C37 C40 . 121.7(3) yes
C38 . C37 C40 . 129.6(3) yes
C37 . C38 C39 . 106.7(3) yes
C37 . C38 H381 . 126.638 no
C39 . C38 H381 . 126.638 no
N5 . C39 C38 . 106.1(3) yes
N5 . C39 C47 . 123.9(3) yes
C38 . C39 C47 . 130.0(3) yes
C37 . C40 C41 . 119.4(3) yes
C37 . C40 C45 . 120.7(3) yes
C41 . C40 C45 . 119.9(3) yes
C40 . C41 C42 . 120.5(4) yes
C40 . C41 H411 . 119.751 no
C42 . C41 H411 . 119.751 no
C41 . C42 C43 . 119.1(4) yes
C41 . C42 H421 . 120.451 no
C43 . C42 H421 . 120.451 no
C42 . C43 C44 . 121.4(4) yes
C42 . C43 H431 . 119.317 no
C44 . C43 H431 . 119.317 no
C43 . C44 C45 . 119.4(4) yes
C43 . C44 H441 . 120.289 no
C45 . C44 H441 . 120.290 no
C40 . C45 C44 . 119.6(4) yes
C40 . C45 O7 . 115.1(3) yes
C44 . C45 O7 . 125.3(4) yes
C45 . O7 C46 . 117.8(3) yes
O7 . C46 H461 . 109.466 no
O7 . C46 H462 . 109.466 no
H461 . C46 H462 . 109.476 no
O7 . C46 H463 . 109.467 no
H461 . C46 H463 . 109.476 no
H462 . C46 H463 . 109.476 no
C39 . C47 C48 . 119.2(3) yes
C39 . C47 C52 . 122.7(3) yes
C48 . C47 C52 . 118.2(4) yes
C47 . C48 C49 . 121.4(4) yes
C47 . C48 H481 . 119.325 no
C49 . C48 H481 . 119.324 no
C48 . C49 C50 . 119.4(4) yes
C48 . C49 H491 . 120.281 no
C50 . C49 H491 . 120.280 no
C49 . C50 C51 . 121.0(4) yes
C49 . C50 H501 . 119.488 no
C51 . C50 H501 . 119.487 no
C50 . C51 C52 . 119.4(4) yes
C50 . C51 H511 . 120.301 no
C52 . C51 H511 . 120.302 no
C47 . C52 C51 . 120.6(4) yes
C47 . C52 O8 . 116.0(3) yes
C51 . C52 O8 . 123.4(4) yes
C52 . O8 C53 . 118.4(3) yes
O8 . C53 H531 . 109.466 no
O8 . C53 H532 . 109.467 no
H531 . C53 H532 . 109.475 no
O8 . C53 H533 . 109.467 no
H531 . C53 H533 . 109.475 no
H532 . C53 H533 . 109.476 no
Cl1 . Fe2 Cl2 . 110.15(6) yes
Cl1 . Fe2 Cl3 . 108.68(5) yes
Cl2 . Fe2 Cl3 . 109.96(6) yes
Cl1 . Fe2 Cl4 . 109.71(4) yes
Cl2 . Fe2 Cl4 . 106.60(5) yes
Cl3 . Fe2 Cl4 . 111.73(4) yes
Cl5 . C54 Cl6 . 126.2(9) yes
Cl5 . C54 H541 . 105.137 no
Cl6 . C54 H541 . 105.140 no
Cl5 . C54 H542 . 105.133 no
Cl6 . C54 H542 . 105.136 no
H541 . C54 H542 . 109.469 no

loop_
_geom_bond_atom_site_label_1
_geom_bond_atom_site_label_2
_geom_bond_site_symmetry_2
_geom_bond_distance
_geom_bond_publ_flag
Fe1 O1 . 2.055(2) yes
Fe1 O1 2_566 2.055(2) yes
Fe1 N2 . 2.167(3) yes
Fe1 N2 2_566 2.167(3) yes
Fe1 N4 . 2.285(3) yes
Fe1 N4 2_566 2.285(3) yes
C1 C2 . 1.547(4) yes
C1 N1 . 1.456(4) yes
C1 N3 . 1.456(4) yes
C1 H11 . 1.000 no
C2 O1 . 1.263(4) yes
C2 O2 . 1.245(4) yes
N1 N2 . 1.370(3) yes
N1 C5 . 1.366(4) yes
N2 C3 . 1.345(4) yes
C3 C4 . 1.402(5) yes
C3 C6 . 1.483(4) yes
C4 C5 . 1.374(5) yes
C4 H41 . 1.000 no
C5 C13 . 1.475(4) yes
C6 C7 . 1.391(5) yes
C6 C11 . 1.399(5) yes
C7 C8 . 1.394(5) yes
C7 H71 . 1.000 no
C8 C9 . 1.380(6) yes
C8 H81 . 1.000 no
C9 C10 . 1.386(6) yes
C9 H91 . 1.000 no
C10 C11 . 1.397(5) yes
C10 H101 . 1.000 no
C11 O3 . 1.369(4) yes
O3 C12 . 1.429(4) yes
C12 H121 . 1.000 no
C12 H122 . 1.000 no
C12 H123 . 1.000 no
C13 C14 . 1.392(5) yes
C13 C18 . 1.410(5) yes
C14 C15 . 1.387(5) yes
C14 H141 . 1.000 no
C15 C16 . 1.391(6) yes
C15 H151 . 1.000 no
C16 C17 . 1.389(6) yes
C16 H161 . 1.000 no
C17 C18 . 1.397(5) yes
C17 H171 . 1.000 no
C18 O4 . 1.365(4) yes
O4 C19 . 1.430(4) yes
C19 H191 . 1.000 no
C19 H192 . 1.000 no
C19 H193 . 1.000 no
N3 N4 . 1.374(4) yes
N3 C22 . 1.362(4) yes
N4 C20 . 1.349(4) yes
C20 C21 . 1.412(5) yes
C20 C23 . 1.476(4) yes
C21 C22 . 1.371(5) yes
C21 H211 . 1.000 no
C22 C30 . 1.480(5) yes
C23 C24 . 1.393(5) yes
C23 C28 . 1.418(5) yes
C24 C25 . 1.386(5) yes
C24 H241 . 1.000 no
C25 C26 . 1.386(6) yes
C25 H251 . 1.000 no
C26 C27 . 1.384(6) yes
C26 H261 . 1.000 no
C27 C28 . 1.381(5) yes
C27 H271 . 1.000 no
C28 O5 . 1.365(5) yes
O5 C29 . 1.429(4) yes
C29 H291 . 1.000 no
C29 H292 . 1.000 no
C29 H293 . 1.000 no
C30 C31 . 1.397(5) yes
C30 C35 . 1.409(5) yes
C31 C32 . 1.390(5) yes
C31 H311 . 1.000 no
C32 C33 . 1.382(6) yes
C32 H321 . 1.000 no
C33 C34 . 1.390(6) yes
C33 H331 . 1.000 no
C34 C35 . 1.388(5) yes
C34 H341 . 1.000 no
C35 O6 . 1.363(4) yes
O6 C36 . 1.431(4) yes
C36 H361 . 1.000 no
C36 H362 . 1.000 no
C36 H363 . 1.000 no
N5 N6 . 1.345(4) yes
N5 C39 . 1.352(4) yes
N5 H1 . 0.80(4) no
N6 C37 . 1.337(4) yes
N6 H2 . 0.90(5) no
C37 C38 . 1.385(5) yes
C37 C40 . 1.477(5) yes
C38 C39 . 1.400(5) yes
C38 H381 . 1.000 no
C39 C47 . 1.460(5) yes
C40 C41 . 1.393(5) yes
C40 C45 . 1.405(5) yes
C41 C42 . 1.386(6) yes
C41 H411 . 1.000 no
C42 C43 . 1.388(7) yes
C42 H421 . 1.000 no
C43 C44 . 1.392(7) yes
C43 H431 . 1.000 no
C44 C45 . 1.391(5) yes
C44 H441 . 1.000 no
C45 O7 . 1.361(5) yes
O7 C46 . 1.428(5) yes
C46 H461 . 1.000 no
C46 H462 . 1.000 no
C46 H463 . 1.000 no
C47 C48 . 1.405(5) yes
C47 C52 . 1.405(5) yes
C48 C49 . 1.378(6) yes
C48 H481 . 1.000 no
C49 C50 . 1.388(8) yes
C49 H491 . 1.000 no
C50 C51 . 1.385(8) yes
C50 H501 . 1.000 no
C51 C52 . 1.396(6) yes
C51 H511 . 1.000 no
C52 O8 . 1.364(5) yes
O8 C53 . 1.432(5) yes
C53 H531 . 1.000 no
C53 H532 . 1.000 no
C53 H533 . 1.000 no
Fe2 Cl1 . 2.1885(12) yes
Fe2 Cl2 . 2.1910(12) yes
Fe2 Cl3 . 2.1864(11) yes
Fe2 Cl4 . 2.1956(10) yes
C54 Cl5 . 1.608(12) yes
C54 Cl6 . 1.621(10) yes
C54 H541 . 1.000 no
C54 H542 . 1.000 no

loop_
_geom_hbond_atom_site_label_D
_geom_hbond_atom_site_label_H
_geom_hbond_atom_site_label_A
_geom_hbond_distance_DH
_geom_hbond_distance_HA
_geom_hbond_distance_DA
_geom_hbond_angle_DHA
_geom_hbond_publ_flag
N6 H2 O2 0.90(5) 1.72(5) 2.621(4) 172(5) yes
